data_7031543
loop_
_publ_author_name
'Mobin, Shaikh M.'
'Mohammad, Akbar'

_publ_section_title
;
 Retention of single crystals of two Co(ii) complexes during chemical
 reactions and rearrangement.
;
_journal_issue 34
_journal_name_full 'Dalton transactions (Cambridge, England : 2003)'
_journal_page_first 13032
_journal_paper_doi 10.1039/c4dt01312c
_journal_volume 43
_journal_year 2014
_chemical_formula_sum 'Co H12 O10 S'
_chemical_formula_weight 263.08
_chemical_name_systematic
;
 ?
;
_space_group_IT_number 15
_symmetry_cell_setting monoclinic
_symmetry_space_group_name_Hall '-C 2yc'
_symmetry_space_group_name_H-M 'C 1 2/c 1'
_atom_sites_solution_hydrogens geom
_atom_sites_solution_primary direct
_atom_sites_solution_secondary difmap
_audit_creation_method SHELXL-97
_cell_angle_alpha 90.00
_cell_angle_beta 98.265(8)
_cell_angle_gamma 90.00
_cell_formula_units_Z 8
_cell_length_a 10.0401(8)
_cell_length_b 7.2224(6)
_cell_length_c 24.274(2)
_cell_measurement_reflns_used 379
_cell_measurement_temperature 150(2)
_cell_measurement_theta_max 73.0820
_cell_measurement_theta_min 3.6744
_cell_volume 1741.9(2)
_computing_cell_refinement 'CrysAlis RED, Oxford Diffraction Ltd.,'
_computing_data_collection 'CrysAlis CCD, Oxford Diffraction Ltd.,'
_computing_data_reduction 'CrysAlis RED, Oxford Diffraction Ltd.,'
_computing_molecular_graphics Ortep3
_computing_publication_material Shelx97
_computing_structure_refinement 'SHELXL-97 (Sheldrick, 1997)'
_computing_structure_solution 'SHELXS-97 (Sheldrick, 1997)'
_diffrn_ambient_temperature 150(2)
_diffrn_detector_area_resol_mean 15.9948
_diffrn_measured_fraction_theta_full 0.980
_diffrn_measured_fraction_theta_max 0.980
_diffrn_measurement_device_type 'OXFORD DIFFRACTION SUPER NOVA'
_diffrn_measurement_method \w/q-scan
_diffrn_radiation_monochromator graphite
_diffrn_radiation_source 'Micro-Focus (Cu) X-ray Source'
_diffrn_radiation_type CuK\a
_diffrn_radiation_wavelength 1.5418
_diffrn_reflns_av_R_equivalents 0.0310
_diffrn_reflns_av_unetI/netI 0.0380
_diffrn_reflns_limit_h_max 12
_diffrn_reflns_limit_h_min -6
_diffrn_reflns_limit_k_max 8
_diffrn_reflns_limit_k_min -8
_diffrn_reflns_limit_l_max 29
_diffrn_reflns_limit_l_min -28
_diffrn_reflns_number 3276
_diffrn_reflns_theta_full 72.26
_diffrn_reflns_theta_max 72.26
_diffrn_reflns_theta_min 3.68
_exptl_absorpt_coefficient_mu 18.103
_exptl_absorpt_correction_T_max 0.1598
_exptl_absorpt_correction_T_min 0.0740
_exptl_absorpt_correction_type multi-scan
_exptl_absorpt_process_details
;
CrysAlis RED, Oxford Diffraction Ltd.,
Version 1.171.31.7 (release 18-10-2006 CrysAlis171 .NET)
(compiled Oct 18 2006,16:28:17)
Empirical absorption correction using spherical harmonics,
 implemented in SCALE3 ABSPACK scaling algorithm.
;
_exptl_crystal_colour green
_exptl_crystal_density_diffrn 2.006
_exptl_crystal_density_method 'not measured'
_exptl_crystal_description block
_exptl_crystal_F_000 1080
_exptl_crystal_size_max 0.26
_exptl_crystal_size_mid 0.22
_exptl_crystal_size_min 0.18
_refine_diff_density_max 0.630
_refine_diff_density_min -1.101
_refine_diff_density_rms 0.126
_refine_ls_extinction_method none
_refine_ls_goodness_of_fit_ref 1.070
_refine_ls_hydrogen_treatment riding
_refine_ls_matrix_type full
_refine_ls_number_parameters 159
_refine_ls_number_reflns 1687
_refine_ls_number_restraints 12
_refine_ls_restrained_S_all 1.067
_refine_ls_R_factor_all 0.0488
_refine_ls_R_factor_gt 0.0465
_refine_ls_shift/su_max 0.000
_refine_ls_shift/su_mean 0.000
_refine_ls_structure_factor_coef Fsqd
_refine_ls_weighting_details 'calc w=1/[\s^2^(Fo^2^)+(0.0811P)^2^+1.7638P] where P=(Fo^2^+2Fc^2^)/3'
_refine_ls_weighting_scheme calc
_refine_ls_wR_factor_gt 0.1231
_refine_ls_wR_factor_ref 0.1267
_reflns_number_gt 1585
_reflns_number_total 1687
_reflns_threshold_expression >2sigma(I)
_cod_data_source_file c4dt01312c2.cif
_cod_data_source_block smm203d8
_cod_depositor_comments
;
The following automatic conversions were performed:

'_symmetry_cell_setting' value 'Monoclinic' changed to 'monoclinic'
according to
/usr/data/users/saulius/crontab/automatic-downloads/rss-feeds/RSC/lib/dictionaries/cif_core.dic
dictionary named 'cif_core.dic' version 2.4.2 from 2011-04-26.

Automatic conversion script
Id: cif_fix_values 2281 2013-09-26 08:29:07Z andrius 

 Adding full bibliography for 7031539--7031543.cif.

2017-09-04
Z value and formula fixed to values more according to usual
chemical conventions.                 miguel
;
_cod_original_formula_weight 526.17
_cod_original_formula_units_Z 4
_cod_original_cell_volume 1741.9(3)
_cod_original_sg_symbol_H-M 'C 2/c'
_cod_original_formula_sum 'H24 Co2 O20 S2'
_cod_database_code 7031543

loop_
_symmetry_equiv_pos_as_xyz
'x, y, z'
'-x, y, -z+1/2'
'x+1/2, y+1/2, z'
'-x+1/2, y+1/2, -z+1/2'
'-x, -y, -z'
'x, -y, z-1/2'
'-x+1/2, -y+1/2, -z'
'x+1/2, -y+1/2, z-1/2'

loop_
_atom_site_label
_atom_site_type_symbol
_atom_site_fract_x
_atom_site_fract_y
_atom_site_fract_z
_atom_site_U_iso_or_equiv
_atom_site_adp_type
_atom_site_occupancy
_atom_site_symmetry_multiplicity
_atom_site_calc_flag
_atom_site_refinement_flags
Co2 Co 0.0000 0.0000 0.0000 0.0233(2) Uani 1 2 d S
Co1 Co 0.5000 0.55171(11) 0.2500 0.0204(2) Uani 1 2 d S
S1 S 0.36900(8) 0.04784(12) 0.12436(4) 0.0234(3) Uani 1 1 d .
O6 O 0.2754(3) -0.1012(4) 0.13473(11) 0.0305(6) Uani 1 1 d .
O2 O 0.6424(3) 0.5497(4) 0.32065(13) 0.0361(7) Uani 1 1 d D
O4 O 0.2985(3) 0.2270(4) 0.11937(12) 0.0351(7) Uani 1 1 d .
O8 O 0.0933(3) -0.2236(4) 0.04511(11) 0.0340(7) Uani 1 1 d D
O10 O 0.0352(3) 0.1712(5) 0.06803(15) 0.0480(9) Uani 1 1 d D
O3 O 0.6169(3) 0.3446(4) 0.21864(12) 0.0297(6) Uani 1 1 d D
O7 O 0.4161(3) 0.0094(4) 0.07049(14) 0.0410(8) Uani 1 1 d .
O5 O 0.4813(4) 0.0541(4) 0.16947(15) 0.0482(9) Uani 1 1 d .
O1 O 0.6140(3) 0.7539(4) 0.21802(13) 0.0336(6) Uani 1 1 d D
O9 O 0.1912(3) 0.0526(5) -0.02201(15) 0.0451(9) Uani 1 1 d D
H111 H 0.576(5) 0.855(5) 0.2008(19) 0.044(14) Uiso 1 1 d D
H333 H 0.659(6) 0.661(4) 0.336(2) 0.056(17) Uiso 1 1 d D
H113 H 0.112(4) 0.188(10) 0.091(2) 0.069(19) Uiso 1 1 d D
H777 H 0.154(4) -0.199(7) 0.0741(15) 0.042(14) Uiso 1 1 d D
H555 H 0.560(5) 0.255(7) 0.205(3) 0.07(2) Uiso 1 1 d D
H888 H 0.033(4) -0.306(6) 0.054(2) 0.052(15) Uiso 1 1 d D
H222 H 0.704(2) 0.769(10) 0.225(2) 0.072(19) Uiso 1 1 d D
H112 H -0.005(6) 0.281(5) 0.063(2) 0.066(19) Uiso 1 1 d D
H444 H 0.677(6) 0.457(6) 0.342(2) 0.055(17) Uiso 1 1 d D
H666 H 0.673(6) 0.383(11) 0.195(2) 0.09(2) Uiso 1 1 d D
H110 H 0.264(5) -0.007(10) -0.005(3) 0.10(3) Uiso 1 1 d D
H999 H 0.197(8) 0.150(8) -0.045(3) 0.12(3) Uiso 1 1 d D

loop_
_atom_site_aniso_label
_atom_site_aniso_U_11
_atom_site_aniso_U_22
_atom_site_aniso_U_33
_atom_site_aniso_U_23
_atom_site_aniso_U_13
_atom_site_aniso_U_12
Co2 0.0222(4) 0.0194(4) 0.0282(4) 0.0030(3) 0.0035(3) -0.0007(3)
Co1 0.0220(4) 0.0152(4) 0.0245(4) 0.000 0.0056(3) 0.000
S1 0.0238(4) 0.0154(4) 0.0308(5) 0.0001(3) 0.0034(3) -0.0007(3)
O6 0.0337(13) 0.0235(14) 0.0358(14) 0.0018(12) 0.0098(11) -0.0070(12)
O2 0.0503(18) 0.0205(15) 0.0339(16) -0.0008(12) -0.0060(13) -0.0009(12)
O4 0.0363(14) 0.0201(14) 0.0470(17) -0.0057(13) -0.0001(12) 0.0064(11)
O8 0.0354(14) 0.0284(16) 0.0358(15) 0.0105(13) -0.0028(11) -0.0066(12)
O10 0.0449(18) 0.0397(19) 0.053(2) -0.0214(17) -0.0141(14) 0.0170(15)
O3 0.0305(13) 0.0219(14) 0.0387(15) -0.0062(12) 0.0122(11) -0.0018(11)
O7 0.0528(19) 0.0275(16) 0.0485(19) 0.0014(14) 0.0272(15) -0.0024(14)
O5 0.0501(19) 0.0242(16) 0.062(2) 0.0044(14) -0.0204(17) -0.0036(13)
O1 0.0297(13) 0.0256(15) 0.0464(16) 0.0107(13) 0.0088(12) -0.0025(11)
O9 0.0280(15) 0.056(2) 0.052(2) 0.0264(17) 0.0076(14) -0.0014(14)

loop_
_atom_type_symbol
_atom_type_description
_atom_type_scat_dispersion_real
_atom_type_scat_dispersion_imag
_atom_type_scat_source
H H 0.0000 0.0000 'International Tables Vol C Tables 4.2.6.8 and 6.1.1.4'
O O 0.0492 0.0322 'International Tables Vol C Tables 4.2.6.8 and 6.1.1.4'
S S 0.3331 0.5567 'International Tables Vol C Tables 4.2.6.8 and 6.1.1.4'
Co Co -2.3653 3.6143 'International Tables Vol C Tables 4.2.6.8 and 6.1.1.4'

loop_
_geom_angle_atom_site_label_1
_geom_angle_atom_site_label_2
_geom_angle_atom_site_label_3
_geom_angle
_geom_angle_site_symmetry_1
_geom_angle_site_symmetry_3
O10 Co2 O10 180.00(12) . 5
O10 Co2 O8 91.81(13) . .
O10 Co2 O8 88.19(13) 5 .
O10 Co2 O8 88.19(13) . 5
O10 Co2 O8 91.81(13) 5 5
O8 Co2 O8 180.00(19) . 5
O10 Co2 O9 87.84(15) . 5
O10 Co2 O9 92.16(15) 5 5
O8 Co2 O9 94.80(12) . 5
O8 Co2 O9 85.20(12) 5 5
O10 Co2 O9 92.16(15) . .
O10 Co2 O9 87.84(15) 5 .
O8 Co2 O9 85.20(12) . .
O8 Co2 O9 94.80(12) 5 .
O9 Co2 O9 180.00(18) 5 .
O2 Co1 O2 179.21(17) . 2_655
O2 Co1 O1 92.70(12) . 2_655
O2 Co1 O1 87.85(12) 2_655 2_655
O2 Co1 O1 87.85(12) . .
O2 Co1 O1 92.70(12) 2_655 .
O1 Co1 O1 90.46(18) 2_655 .
O2 Co1 O3 92.87(12) . 2_655
O2 Co1 O3 86.57(12) 2_655 2_655
O1 Co1 O3 89.93(12) 2_655 2_655
O1 Co1 O3 179.17(12) . 2_655
O2 Co1 O3 86.57(12) . .
O2 Co1 O3 92.87(12) 2_655 .
O1 Co1 O3 179.17(12) 2_655 .
O1 Co1 O3 89.93(12) . .
O3 Co1 O3 89.70(16) 2_655 .
O5 S1 O4 110.24(18) . .
O5 S1 O6 109.77(19) . .
O4 S1 O6 110.19(17) . .
O5 S1 O7 111.1(2) . .
O4 S1 O7 107.68(19) . .
O6 S1 O7 107.86(18) . .
Co1 O2 H333 114(3) . .
Co1 O2 H444 131(4) . .
H333 O2 H444 113(5) . .
Co2 O8 H777 118(4) . .
Co2 O8 H888 112(4) . .
H777 O8 H888 111(5) . .
Co2 O10 H113 129(4) . .
Co2 O10 H112 113(4) . .
H113 O10 H112 108(6) . .
Co1 O3 H555 107(4) . .
Co1 O3 H666 116(5) . .
H555 O3 H666 114(6) . .
Co1 O1 H111 122(3) . .
Co1 O1 H222 127(4) . .
H111 O1 H222 110(6) . .
Co2 O9 H110 121(6) . .
Co2 O9 H999 116(6) . .
H110 O9 H999 123(7) . .

loop_
_geom_bond_atom_site_label_1
_geom_bond_atom_site_label_2
_geom_bond_distance
_geom_bond_site_symmetry_2
Co2 O10 2.052(3) .
Co2 O10 2.052(3) 5
Co2 O8 2.095(3) .
Co2 O8 2.095(3) 5
Co2 O9 2.100(3) 5
Co2 O9 2.100(3) .
Co1 O2 2.069(3) .
Co1 O2 2.069(3) 2_655
Co1 O1 2.074(3) 2_655
Co1 O1 2.074(3) .
Co1 O3 2.110(3) 2_655
Co1 O3 2.110(3) .
S1 O5 1.455(3) .
S1 O4 1.472(3) .
S1 O6 1.475(3) .
S1 O7 1.479(3) .
O2 H333 0.89(2) .
O2 H444 0.89(2) .
O8 H777 0.879(19) .
O8 H888 0.90(2) .
O10 H113 0.90(2) .
O10 H112 0.89(2) .
O3 H555 0.90(2) .
O3 H666 0.90(2) .
O1 H111 0.90(2) .
O1 H222 0.90(2) .
O9 H110 0.89(2) .
O9 H999 0.90(2) .
